data_1511647
loop_
_publ_author_name
'Sawitzki, G.'
'Haubold, W.'
'Keller, W.'

_publ_section_title
;
 Das erste closo-Diphosphahexaboran P2 B4 Cl4.
;
_journal_name_full 'Angewandte Chemie (German Edition)'
_journal_page_first 958
_journal_page_last 959
_journal_volume 100
_journal_year 1988
_chemical_formula_sum 'B4 Cl4 P2'
_chemical_name_systematic 'P2 B4 Cl4'
_space_group_IT_number 60
_symmetry_space_group_name_Hall '-P 2ac 2b'
_symmetry_space_group_name_H-M 'P b n a'
_cell_angle_alpha 90
_cell_angle_beta 90
_cell_angle_gamma 90
_cell_formula_units_Z 8
_cell_length_a 6.002
_cell_length_b 12.401
_cell_length_c 22.706
_cell_volume 1690.026
_citation_journal_id_ASTM ANCEAD
_cod_data_source_file boron4-x_30.cif
_cod_data_source_block B4Cl4P2
_cod_original_sg_symbol_Hall '-P 2n 2ab (y,z,x)'
_cod_database_code 1511647

loop_
_symmetry_equiv_pos_as_xyz
x,y,z
-x+1/2,y+1/2,-z+1/2
-x+1/2,-y,z+1/2
x,-y+1/2,-z
-x,-y,-z
x-1/2,-y-1/2,z-1/2
x-1/2,y,-z-1/2
-x,y-1/2,z

loop_
_atom_site_label
_atom_site_type_symbol
_atom_site_fract_x
_atom_site_fract_y
_atom_site_fract_z
_atom_site_occupancy
_atom_site_U_iso_or_equiv
Cl4 Cl-1 0.293 0.8843 0.0288 1 0.0
Cl3 Cl-1 -0.234 0.6648 0.0611 1 0.0
B1 B+1 0.0832 0.9167 0.157 1 0.0
B2 B+1 0.115 0.7794 0.1468 1 0.0
P2 P -0.1726 0.8236 0.1818 1 0.0
B3 B+1 -0.1078 0.7692 0.1002 1 0.0
Cl2 Cl-1 0.3066 0.6832 0.1751 1 0.0
B4 B+1 0.112 0.8613 0.088 1 0.0
Cl1 Cl-1 0.2272 1.0147 0.198 1 0.0
P1 P -0.1802 0.93 0.1031 1 0.0
